data_7156569
loop_
_publ_author_name
'Liu, Yuxin'
'Wang, Jingdong'
'Wei, Zhonglin'
'Cao, Jungang'
'Liang, Dapeng'
'Lin, Yingjie'
'Duan, Haifeng'

_publ_section_title
;
 Direct enantio- and diastereoselective Mannich reactions of
 isatin-derived ketimines with oxo-indanecarboxylates catalyzed by chiral
 thiourea derived from hydroquinidine.
;
_journal_issue 46
_journal_name_full 'Organic &amp; biomolecular chemistry'
_journal_page_first 8927
_journal_page_last 8932
_journal_paper_doi 10.1039/c8ob02595a
_journal_volume 16
_journal_year 2018
_chemical_absolute_configuration unk
_chemical_formula_moiety '0.07(C31 H29 N2 O6)'
_chemical_formula_sum 'C2.3 H2.15 N0.15 O0.44'
_chemical_formula_weight 38.93
_space_group_crystal_system orthorhombic
_space_group_IT_number 19
_space_group_name_Hall 'P 2ac 2ab'
_space_group_name_H-M_alt 'P 21 21 21'
_symmetry_space_group_name_Hall 'P 2ac 2ab'
_symmetry_space_group_name_H-M 'P 21 21 21'
_atom_sites_solution_hydrogens geom
_atom_sites_solution_primary direct
_atom_sites_solution_secondary difmap
_audit_creation_date 2018-08-22
_audit_creation_method
;
Olex2 1.2
(compiled 2018.04.18 svn.r3501 for OlexSys, GUI svn.r5488)
;
_audit_update_record
;
2018-08-22 deposited with the CCDC.
2018-11-12 downloaded from the CCDC.
;
_cell_angle_alpha 90.00
_cell_angle_beta 90.00
_cell_angle_gamma 90.00
_cell_formula_units_Z 54
_cell_length_a 8.4217(6)
_cell_length_b 17.9017(12)
_cell_length_c 18.0406(12)
_cell_measurement_reflns_used 2541
_cell_measurement_temperature 273(2)
_cell_measurement_theta_max 20.03
_cell_measurement_theta_min 2.28
_cell_volume 2719.9(3)
_computing_cell_refinement 'SAINT v6.45A (Bruker, 2003)'
_computing_data_reduction 'SAINT v6.45A (Bruker, 2003)'
_computing_molecular_graphics 'Olex2 (Dolomanov et al., 2009)'
_computing_publication_material 'Olex2 (Dolomanov et al., 2009)'
_computing_structure_refinement 'XL (Sheldrick, 2008)'
_computing_structure_solution 'XS (Sheldrick, 2008)'
_diffrn_ambient_temperature 273.15
_diffrn_measured_fraction_theta_full 1.000
_diffrn_measured_fraction_theta_max 0.999
_diffrn_measurement_device_type 'CCD area detector'
_diffrn_measurement_method 'phi and omega scans'
_diffrn_radiation_monochromator graphite
_diffrn_radiation_type MoK\a
_diffrn_radiation_wavelength 0.71073
_diffrn_reflns_av_R_equivalents 0.0514
_diffrn_reflns_av_unetI/netI 0.0610
_diffrn_reflns_limit_h_max 10
_diffrn_reflns_limit_h_min -9
_diffrn_reflns_limit_k_max 20
_diffrn_reflns_limit_k_min -22
_diffrn_reflns_limit_l_max 22
_diffrn_reflns_limit_l_min -11
_diffrn_reflns_number 15678
_diffrn_reflns_theta_full 26.00
_diffrn_reflns_theta_max 26.38
_diffrn_reflns_theta_min 1.60
_diffrn_source 'fine-focus sealed tube'
_exptl_absorpt_coefficient_mu 0.090
_exptl_absorpt_correction_T_max 1
_exptl_absorpt_correction_T_min 0.747111
_exptl_absorpt_correction_type analytical
_exptl_absorpt_process_details
;
SADABS v.2.10 (Bruker,2003) was used for absorption correction.
R(int) was 0.0395 before and 0.0243 after correction.
The Ratio of minimum to maximum transmission is 0.7471.
The \l/2 correction factor is 0.0015.
;
_exptl_crystal_colour 'clear light white'
_exptl_crystal_colour_lustre clear
_exptl_crystal_colour_modifier light
_exptl_crystal_colour_primary white
_exptl_crystal_density_diffrn 1.283
_exptl_crystal_density_method 'not measured'
_exptl_crystal_description block
_exptl_crystal_F_000 1108
_exptl_crystal_size_max 0.001
_exptl_crystal_size_mid 0.001
_exptl_crystal_size_min 0.001
_refine_diff_density_max 0.357
_refine_diff_density_min -0.416
_refine_diff_density_rms 0.052
_refine_ls_abs_structure_details 'Flack H D (1983), Acta Cryst. A39, 876-881'
_refine_ls_abs_structure_Flack 0.3(17)
_refine_ls_extinction_method none
_refine_ls_goodness_of_fit_ref 1.015
_refine_ls_hydrogen_treatment constr
_refine_ls_matrix_type full
_refine_ls_number_parameters 356
_refine_ls_number_reflns 5572
_refine_ls_number_restraints 15
_refine_ls_restrained_S_all 1.064
_refine_ls_R_factor_all 0.1000
_refine_ls_R_factor_gt 0.0611
_refine_ls_shift/su_max 0.001
_refine_ls_shift/su_mean 0.000
_refine_ls_structure_factor_coef Fsqd
_refine_ls_weighting_details 'calc w=1/[\s^2^(Fo^2^)+(0.0954P)^2^+0.0000P] where P=(Fo^2^+2Fc^2^)/3'
_refine_ls_weighting_scheme calc
_refine_ls_wR_factor_gt 0.1507
_refine_ls_wR_factor_ref 0.1736
_reflns_number_gt 3561
_reflns_number_total 5572
_reflns_threshold_expression >2sigma(I)
_cod_data_source_file c8ob02595a2.cif
_cod_data_source_block 1
_cod_depositor_comments 'Adding full bibliography for 7156569.cif.'
_cod_original_formula_sum 'C2.30 H2.15 N0.15 O0.44'
_cod_database_code 7156569
_olex2_refinement_description
;
1. Fixed Uiso
 At 1.2 times of:
  All C(H) groups, All C(H,H) groups, All N(H) groups
 At 1.5 times of:
  All C(H,H,H) groups
2. Rigid bond restraints
 C31, C30
 with sigma for 1-2 distances of 0.001 and sigma for 1-3 distances of 0.001
 C29, C31
 with sigma for 1-2 distances of 0.001 and sigma for 1-3 distances of 0.001
 O6, C31
 with sigma for 1-2 distances of 0.001 and sigma for 1-3 distances of 0.001
3. Uiso/Uaniso restraints and constraints
Uanis(C31) \\sim Ueq, Uanis(C29) \\sim Ueq: with sigma of 0.001 and sigma for
terminal atoms of 0.001
4.a Secondary CH2 refined with riding coordinates:
 C9(H9A,H9B)
4.b Aromatic/amide H refined with riding coordinates:
 N2(H2), C2(H2A), C17(H17), C5(H5), C3(H3), C11(H11), C15(H15), C14(H14),
 C4(H4), C13(H13), C12(H12), C21(H21), C22(H22), C20(H20), C23(H23)
4.c Idealised Me refined as rotating group:
 C26(H26A,H26B,H26C), C28(H28A,H28B,H28C), C29(H29A,H29B,H29C), C30(H30A,H30B,
 H30C)
;
_olex2_submission_special_instructions 'No special instructions were received'

loop_
_space_group_symop_id
_space_group_symop_operation_xyz
1 'x, y, z'
2 '-x+1/2, -y, z+1/2'
3 'x+1/2, -y+1/2, -z'
4 '-x, y+1/2, -z+1/2'

loop_
_atom_site_label
_atom_site_type_symbol
_atom_site_fract_x
_atom_site_fract_y
_atom_site_fract_z
_atom_site_U_iso_or_equiv
_atom_site_adp_type
_atom_site_occupancy
_atom_site_calc_flag
_atom_site_refinement_flags_posn
_atom_site_refinement_flags_adp
O1 O 0.0037(3) -0.82976(14) -0.21158(14) 0.0604(7) Uani 1 d . .
O3 O 0.4821(3) -0.96952(16) -0.30686(15) 0.0699(8) Uani 1 d . .
O6 O 0.1050(4) -0.86453(17) -0.44128(14) 0.0767(9) Uani 1 d . U
O4 O 0.5938(3) -0.94727(15) -0.19843(13) 0.0604(7) Uani 1 d . .
O5 O 0.0981(4) -0.76234(15) -0.36694(14) 0.0679(7) Uani 1 d . .
C8 C 0.1320(4) -0.80279(19) -0.22279(17) 0.0459(8) Uani 1 d . .
C7 C 0.2738(4) -0.84215(16) -0.26172(16) 0.0403(7) Uani 1 d . .
C25 C 0.4737(4) -0.94531(17) -0.2447(2) 0.0443(8) Uani 1 d . .
N1 N 0.1833(3) -0.73351(15) -0.20008(15) 0.0478(7) Uani 1 d . .
C1 C 0.4001(4) -0.78221(17) -0.25980(17) 0.0439(8) Uani 1 d . .
C6 C 0.3420(4) -0.72100(18) -0.22141(18) 0.0460(8) Uani 1 d . .
N2 N 0.2290(4) -0.86718(16) -0.33497(15) 0.0507(7) Uani 1 d . .
H2 H 0.2620 -0.9101 -0.3500 0.061 Uiso 1 calc R .
C2 C 0.5528(4) -0.7814(2) -0.2869(2) 0.0540(9) Uani 1 d . .
H2A H 0.5914 -0.8216 -0.3141 0.065 Uiso 1 calc R .
C17 C 0.3388(4) -0.8881(2) -0.12919(18) 0.0530(9) Uani 1 d . .
H17 H 0.3992 -0.8495 -0.1093 0.064 Uiso 1 calc R .
C16 C 0.3231(4) -0.91032(18) -0.21244(18) 0.0439(8) Uani 1 d . .
C5 C 0.4365(5) -0.6592(2) -0.2073(2) 0.0605(10) Uani 1 d . .
H5 H 0.3977 -0.6188 -0.1805 0.073 Uiso 1 calc R .
C27 C 0.1381(4) -0.8261(2) -0.38054(18) 0.0496(8) Uani 1 d . .
C18 C 0.1963(4) -0.9745(2) -0.2121(3) 0.0603(10) Uani 1 d . .
C31 C -0.0371(5) -0.8508(2) -0.4849(2) 0.0617(8) Uani 1 d . U
O2 O 0.1446(4) -1.00500(15) -0.2665(2) 0.0844(9) Uani 1 d . .
C10 C 0.1287(4) -0.6790(2) -0.0768(2) 0.0563(9) Uani 1 d . .
C19 C 0.2371(5) -0.9417(3) -0.0887(2) 0.0679(12) Uani 1 d . .
C3 C 0.6487(5) -0.7195(2) -0.2731(2) 0.0674(11) Uani 1 d . .
H3 H 0.7529 -0.7187 -0.2902 0.081 Uiso 1 calc R .
C9 C 0.0843(5) -0.6817(2) -0.15803(19) 0.0620(10) Uani 1 d . .
H9A H -0.0260 -0.6967 -0.1626 0.074 Uiso 1 calc R .
H9B H 0.0947 -0.6321 -0.1790 0.074 Uiso 1 calc R .
C24 C 0.1608(5) -0.9909(3) -0.1342(3) 0.0778(14) Uani 1 d . .
C11 C 0.2020(6) -0.6187(2) -0.0450(3) 0.0793(13) Uani 1 d . .
H11 H 0.2217 -0.5764 -0.0734 0.095 Uiso 1 calc R .
C15 C 0.0994(5) -0.7404(2) -0.0327(2) 0.0616(10) Uani 1 d . .
H15 H 0.0486 -0.7819 -0.0527 0.074 Uiso 1 calc R .
C14 C 0.1448(6) -0.7409(3) 0.0412(2) 0.0793(13) Uani 1 d . .
H14 H 0.1253 -0.7826 0.0705 0.095 Uiso 1 calc R .
C4 C 0.5895(5) -0.6597(2) -0.2342(2) 0.0690(11) Uani 1 d . .
H4 H 0.6543 -0.6185 -0.2258 0.083 Uiso 1 calc R .
C13 C 0.2192(6) -0.6789(4) 0.0713(3) 0.0851(14) Uani 1 d . .
H13 H 0.2494 -0.6789 0.1209 0.102 Uiso 1 calc R .
C26 C 0.7438(5) -0.9757(3) -0.2257(3) 0.0799(13) Uani 1 d . .
H26A H 0.7592 -0.9595 -0.2760 0.120 Uiso 1 calc GR .
H26B H 0.7430 -1.0293 -0.2239 0.120 Uiso 1 calc GR .
H26C H 0.8286 -0.9570 -0.1954 0.120 Uiso 1 calc GR .
C12 C 0.2475(6) -0.6195(3) 0.0294(3) 0.0890(15) Uani 1 d . .
H12 H 0.2980 -0.5781 0.0497 0.107 Uiso 1 calc R .
C28 C -0.0320(7) -0.9099(3) -0.5443(3) 0.1051(18) Uani 1 d . .
H28A H 0.0620 -0.9035 -0.5737 0.158 Uiso 1 calc GR .
H28B H -0.1241 -0.9055 -0.5753 0.158 Uiso 1 calc GR .
H28C H -0.0306 -0.9584 -0.5216 0.158 Uiso 1 calc GR .
C29 C -0.0362(7) -0.7753(3) -0.5198(3) 0.0976(12) Uani 1 d . U
H29A H -0.0664 -0.7386 -0.4838 0.146 Uiso 1 calc GR .
H29B H -0.1102 -0.7745 -0.5603 0.146 Uiso 1 calc GR .
H29C H 0.0684 -0.7644 -0.5379 0.146 Uiso 1 calc GR .
C30 C -0.1751(7) -0.8598(5) -0.4349(4) 0.150(3) Uani 1 d . U
H30A H -0.1809 -0.9107 -0.4184 0.225 Uiso 1 calc GR .
H30B H -0.2707 -0.8472 -0.4611 0.225 Uiso 1 calc GR .
H30C H -0.1633 -0.8274 -0.3929 0.225 Uiso 1 calc GR .
C21 C 0.1219(12) -1.0035(7) 0.0137(6) 0.190(6) Uani 1 d . .
H21 H 0.1067 -1.0082 0.0645 0.229 Uiso 1 calc R .
C22 C 0.0515(11) -1.0528(6) -0.0309(8) 0.189(7) Uani 1 d . .
H22 H -0.0093 -1.0908 -0.0101 0.227 Uiso 1 calc R .
C20 C 0.2155(7) -0.9463(4) -0.0116(3) 0.107(2) Uani 1 d . .
H20 H 0.2623 -0.9123 0.0207 0.128 Uiso 1 calc R .
C23 C 0.0660(6) -1.0493(3) -0.1066(5) 0.123(3) Uani 1 d . .
H23 H 0.0162 -1.0834 -0.1378 0.148 Uiso 1 calc R .

loop_
_atom_site_aniso_label
_atom_site_aniso_U_11
_atom_site_aniso_U_22
_atom_site_aniso_U_33
_atom_site_aniso_U_23
_atom_site_aniso_U_13
_atom_site_aniso_U_12
O1 0.0426(14) 0.0722(16) 0.0664(17) -0.0052(13) 0.0059(12) -0.0026(13)
O3 0.0664(17) 0.0919(18) 0.0513(16) -0.0212(14) -0.0156(13) 0.0236(16)
O6 0.090(2) 0.094(2) 0.0469(15) -0.0242(14) -0.0253(13) 0.0404(17)
O4 0.0419(13) 0.0831(17) 0.0562(15) -0.0169(13) -0.0122(12) 0.0090(13)
O5 0.086(2) 0.0628(16) 0.0545(16) -0.0032(13) -0.0185(15) 0.0141(15)
C8 0.046(2) 0.0531(19) 0.0384(18) 0.0009(15) -0.0060(15) 0.0026(16)
C7 0.0444(18) 0.0448(16) 0.0316(17) -0.0025(13) -0.0022(13) 0.0048(14)
C25 0.050(2) 0.0380(16) 0.045(2) 0.0014(15) -0.0071(16) 0.0018(14)
N1 0.0513(18) 0.0483(16) 0.0439(17) -0.0064(12) -0.0027(13) 0.0067(13)
C1 0.053(2) 0.0465(17) 0.0324(17) 0.0083(13) -0.0019(15) -0.0040(15)
C6 0.052(2) 0.0473(18) 0.0392(18) 0.0029(15) -0.0030(15) 0.0004(15)
N2 0.0621(19) 0.0534(16) 0.0367(15) -0.0082(13) -0.0116(13) 0.0162(15)
C2 0.055(2) 0.055(2) 0.052(2) 0.0089(17) 0.0096(17) -0.0005(17)
C17 0.058(2) 0.071(2) 0.0304(18) 0.0059(16) -0.0024(16) -0.0008(18)
C16 0.0452(19) 0.0471(17) 0.0392(19) 0.0052(14) -0.0037(15) -0.0033(14)
C5 0.076(3) 0.047(2) 0.058(2) 0.0025(17) -0.008(2) -0.0039(19)
C27 0.052(2) 0.059(2) 0.0383(19) -0.0069(16) -0.0061(15) 0.0072(18)
C18 0.0388(19) 0.0423(19) 0.100(3) 0.011(2) -0.012(2) 0.0000(16)
C31 0.0560(11) 0.0699(11) 0.0592(12) -0.0073(9) -0.0065(8) 0.0026(9)
O2 0.072(2) 0.0576(16) 0.124(3) -0.0041(17) -0.0315(18) -0.0116(14)
C10 0.053(2) 0.063(2) 0.053(2) -0.0153(19) 0.0047(17) 0.0088(18)
C19 0.053(2) 0.085(3) 0.065(3) 0.038(2) 0.015(2) 0.025(2)
C3 0.055(2) 0.074(3) 0.073(3) 0.025(2) 0.0007(19) -0.014(2)
C9 0.067(3) 0.065(2) 0.055(2) -0.0105(19) 0.0027(19) 0.019(2)
C24 0.044(2) 0.080(3) 0.109(4) 0.055(3) 0.014(2) 0.008(2)
C11 0.103(4) 0.066(3) 0.069(3) -0.027(2) 0.013(3) -0.004(3)
C15 0.059(2) 0.071(2) 0.055(2) -0.0153(19) 0.0035(19) -0.0054(19)
C14 0.088(3) 0.096(3) 0.055(3) -0.004(2) 0.015(2) 0.018(3)
C4 0.076(3) 0.051(2) 0.081(3) 0.010(2) -0.006(2) -0.019(2)
C13 0.064(3) 0.130(4) 0.061(3) -0.029(3) 0.000(2) 0.024(3)
C26 0.051(2) 0.094(3) 0.095(3) -0.023(3) -0.015(2) 0.018(2)
C12 0.086(4) 0.103(4) 0.077(4) -0.047(3) 0.006(3) -0.005(3)
C28 0.117(4) 0.126(4) 0.072(3) -0.047(3) -0.040(3) 0.025(4)
C29 0.1024(16) 0.0928(13) 0.0976(16) 0.0120(10) -0.0063(10) -0.0004(10)
C30 0.075(4) 0.233(8) 0.142(6) -0.081(6) 0.039(3) -0.056(4)
C21 0.137(9) 0.278(14) 0.156(9) 0.169(10) 0.091(7) 0.107(9)
C22 0.090(6) 0.189(10) 0.288(17) 0.184(11) 0.089(8) 0.050(6)
C20 0.097(4) 0.152(5) 0.072(3) 0.063(3) 0.038(3) 0.058(4)
C23 0.054(3) 0.106(4) 0.210(7) 0.100(4) 0.026(4) 0.012(3)

loop_
_atom_type_symbol
_atom_type_description
_atom_type_scat_dispersion_real
_atom_type_scat_dispersion_imag
_atom_type_scat_source
C C 0.0033 0.0016 'International Tables Vol C Tables 4.2.6.8 and 6.1.1.4'
H H 0.0000 0.0000 'International Tables Vol C Tables 4.2.6.8 and 6.1.1.4'
N N 0.0061 0.0033 'International Tables Vol C Tables 4.2.6.8 and 6.1.1.4'
O O 0.0106 0.0060 'International Tables Vol C Tables 4.2.6.8 and 6.1.1.4'

loop_
_geom_angle_atom_site_label_1
_geom_angle_atom_site_label_2
_geom_angle_atom_site_label_3
_geom_angle
C27 O6 C31 122.3(3)
C25 O4 C26 117.8(3)
O1 C8 C7 125.8(3)
O1 C8 N1 126.5(3)
N1 C8 C7 107.6(3)
C8 C7 C16 107.5(3)
C1 C7 C8 102.0(2)
C1 C7 C16 110.7(2)
N2 C7 C8 110.7(2)
N2 C7 C1 115.1(3)
N2 C7 C16 110.3(2)
O3 C25 O4 122.5(3)
O3 C25 C16 123.4(3)
O4 C25 C16 114.1(3)
C8 N1 C6 111.1(3)
C8 N1 C9 123.2(3)
C6 N1 C9 125.7(3)
C6 C1 C7 108.9(3)
C2 C1 C7 131.1(3)
C2 C1 C6 120.0(3)
C1 C6 N1 110.2(3)
C1 C6 C5 121.4(3)
C5 C6 N1 128.4(3)
C27 N2 C7 122.6(3)
C1 C2 C3 119.1(3)
C19 C17 C16 105.2(3)
C7 C16 C18 113.1(3)
C25 C16 C7 108.8(3)
C25 C16 C17 113.6(3)
C25 C16 C18 105.4(3)
C17 C16 C7 111.8(3)
C17 C16 C18 103.9(3)
C4 C5 C6 117.9(4)
O6 C27 N2 110.0(3)
O5 C27 O6 126.6(3)
O5 C27 N2 123.3(3)
O2 C18 C16 125.1(4)
O2 C18 C24 128.0(4)
C24 C18 C16 106.8(4)
O6 C31 C28 104.0(3)
O6 C31 C29 112.2(4)
O6 C31 C30 107.4(4)
C29 C31 C28 109.6(4)
C30 C31 C28 112.3(5)
C30 C31 C29 111.1(5)
C11 C10 C9 122.8(4)
C11 C10 C15 117.8(4)
C15 C10 C9 119.3(3)
C24 C19 C17 113.2(4)
C24 C19 C20 119.8(5)
C20 C19 C17 127.1(5)
C4 C3 C2 120.0(4)
N1 C9 C10 112.4(3)
C19 C24 C18 110.6(3)
C19 C24 C23 122.3(6)
C23 C24 C18 127.1(6)
C10 C11 C12 121.2(5)
C10 C15 C14 120.7(4)
C13 C14 C15 119.7(5)
C3 C4 C5 121.6(4)
C12 C13 C14 120.0(5)
C13 C12 C11 120.5(5)
C22 C21 C20 123.3(10)
C21 C22 C23 122.1(9)
C21 C20 C19 116.6(8)
C22 C23 C24 115.9(8)

loop_
_geom_bond_atom_site_label_1
_geom_bond_atom_site_label_2
_geom_bond_distance
O1 C8 1.201(4)
O3 C25 1.204(4)
O6 C27 1.323(4)
O6 C31 1.453(5)
O4 C25 1.312(4)
O4 C26 1.448(5)
O5 C27 1.215(4)
C8 C7 1.554(5)
C8 N1 1.376(4)
C7 C1 1.511(5)
C7 N2 1.445(4)
C7 C16 1.566(4)
C25 C16 1.530(5)
N1 C6 1.409(4)
N1 C9 1.460(4)
C1 C6 1.386(5)
C1 C2 1.376(5)
C6 C5 1.386(5)
N2 C27 1.343(4)
C2 C3 1.393(5)
C17 C16 1.559(5)
C17 C19 1.479(5)
C16 C18 1.569(5)
C5 C4 1.377(6)
C18 O2 1.204(5)
C18 C24 1.466(6)
C31 C28 1.507(6)
C31 C29 1.491(6)
C31 C30 1.480(7)
C10 C9 1.513(5)
C10 C11 1.370(5)
C10 C15 1.379(5)
C19 C24 1.365(7)
C19 C20 1.405(6)
C3 C4 1.375(6)
C24 C23 1.406(6)
C11 C12 1.395(7)
C15 C14 1.387(5)
C14 C13 1.385(7)
C13 C12 1.326(7)
C21 C22 1.333(15)
C21 C20 1.370(12)
C22 C23 1.373(13)

loop_
_geom_torsion_atom_site_label_1
_geom_torsion_atom_site_label_2
_geom_torsion_atom_site_label_3
_geom_torsion_atom_site_label_4
_geom_torsion
O1 C8 C7 C1 -179.9(3)
O1 C8 C7 N2 57.1(4)
O1 C8 C7 C16 -63.4(4)
O1 C8 N1 C6 178.5(3)
O1 C8 N1 C9 -0.3(5)
O3 C25 C16 C7 -58.7(4)
O3 C25 C16 C17 176.1(3)
O3 C25 C16 C18 62.9(4)
O4 C25 C16 C7 121.7(3)
O4 C25 C16 C17 -3.5(4)
O4 C25 C16 C18 -116.6(3)
C8 C7 C1 C6 3.5(3)
C8 C7 C1 C2 -178.4(3)
C8 C7 N2 C27 40.4(4)
C8 C7 C16 C25 -173.9(3)
C8 C7 C16 C17 -47.6(3)
C8 C7 C16 C18 69.3(3)
C8 N1 C6 C1 0.5(4)
C8 N1 C6 C5 -178.2(3)
C8 N1 C9 C10 103.9(4)
C7 C8 N1 C6 1.8(3)
C7 C8 N1 C9 -176.9(3)
C7 C1 C6 N1 -2.7(4)
C7 C1 C6 C5 176.1(3)
C7 C1 C2 C3 -175.8(3)
C7 N2 C27 O6 -175.0(3)
C7 N2 C27 O5 6.9(6)
C7 C16 C18 O2 55.1(5)
C7 C16 C18 C24 -127.2(3)
C25 C16 C18 O2 -63.7(4)
C25 C16 C18 C24 114.0(3)
N1 C8 C7 C1 -3.2(3)
N1 C8 C7 N2 -126.2(3)
N1 C8 C7 C16 113.3(3)
N1 C6 C5 C4 -179.9(3)
C1 C7 N2 C27 -74.7(4)
C1 C7 C16 C25 -63.2(3)
C1 C7 C16 C17 63.0(3)
C1 C7 C16 C18 179.9(3)
C1 C6 C5 C4 1.5(5)
C1 C2 C3 C4 -1.4(6)
C6 N1 C9 C10 -74.7(4)
C6 C1 C2 C3 2.1(5)
C6 C5 C4 C3 -0.8(6)
N2 C7 C1 C6 123.5(3)
N2 C7 C1 C2 -58.4(5)
N2 C7 C16 C25 65.4(3)
N2 C7 C16 C17 -168.4(3)
N2 C7 C16 C18 -51.5(4)
C2 C1 C6 N1 179.0(3)
C2 C1 C6 C5 -2.2(5)
C2 C3 C4 C5 0.8(6)
C17 C16 C18 O2 176.5(3)
C17 C16 C18 C24 -5.8(3)
C17 C19 C24 C18 -2.5(5)
C17 C19 C24 C23 176.0(4)
C17 C19 C20 C21 -176.4(5)
C16 C7 C1 C6 -110.6(3)
C16 C7 C1 C2 67.5(4)
C16 C7 N2 C27 159.2(3)
C16 C17 C19 C24 -1.4(4)
C16 C17 C19 C20 177.8(4)
C16 C18 C24 C19 5.3(4)
C16 C18 C24 C23 -173.1(4)
C27 O6 C31 C28 -176.0(4)
C27 O6 C31 C29 65.6(5)
C27 O6 C31 C30 -56.8(5)
C18 C24 C23 C22 179.8(6)
C31 O6 C27 O5 -28.4(6)
C31 O6 C27 N2 153.5(3)
O2 C18 C24 C19 -177.1(4)
O2 C18 C24 C23 4.5(7)
C10 C11 C12 C13 -0.7(8)
C10 C15 C14 C13 0.6(6)
C19 C17 C16 C7 126.7(3)
C19 C17 C16 C25 -109.7(3)
C19 C17 C16 C18 4.3(3)
C19 C24 C23 C22 1.6(8)
C9 N1 C6 C1 179.2(3)
C9 N1 C6 C5 0.5(5)
C9 C10 C11 C12 -177.1(4)
C9 C10 C15 C14 177.3(4)
C24 C19 C20 C21 2.7(7)
C11 C10 C9 N1 109.1(4)
C11 C10 C15 C14 -0.8(6)
C15 C10 C9 N1 -68.9(5)
C15 C10 C11 C12 0.9(7)
C15 C14 C13 C12 -0.3(7)
C14 C13 C12 C11 0.4(8)
C26 O4 C25 O3 3.8(5)
C26 O4 C25 C16 -176.6(3)
C21 C22 C23 C24 0.5(14)
C22 C21 C20 C19 -0.7(14)
C20 C19 C24 C18 178.3(3)
C20 C19 C24 C23 -3.2(6)
C20 C21 C22 C23 -0.9(19)
